data_4068546
loop_
_publ_author_name
'Shirai, Shin-yo'
'Nara, Hideki'
'Kayaki, Yoshihito'
'Ikariya, Takao'

_publ_section_title
;
 Remarkable Positive Effect of Silver Salts on Asymmetric Hydrogenation of
 Acyclic Imines with Cp*Ir Complexes Bearing Chiral N-Sulfonylated Diamine
 Ligands
;
_journal_issue 3
_journal_name_full Organometallics
_journal_page_first 802
_journal_paper_doi 10.1021/om800926p
_journal_volume 28
_journal_year 2009
_chemical_absolute_configuration 'CHOOSE rm ad rmad syn or unk'
_chemical_formula_moiety 'C26 H39 Cl2 F6 Ir N3 O2 S Sb '
_chemical_formula_sum 'C26 H39 Cl2 F6 Ir N3 O2 S Sb'
_chemical_formula_weight 956.54
_space_group_IT_number 19
_symmetry_cell_setting orthorhombic
_symmetry_Int_Tables_number 19
_symmetry_space_group_name_Hall 'P 2ac 2ab'
_symmetry_space_group_name_H-M 'P 21 21 21'
_cell_angle_alpha 90.0000
_cell_angle_beta 90.0000
_cell_angle_gamma 90.0000
_cell_formula_units_Z 4
_cell_length_a 10.2343(18)
_cell_length_b 13.632(3)
_cell_length_c 23.778(5)
_cell_measurement_reflns_used 12417
_cell_measurement_temperature 93.1
_cell_measurement_theta_max 27.5
_cell_measurement_theta_min 3.0
_cell_volume 3317.4(12)
_computing_cell_refinement CrystalClear
_computing_data_collection CrystalClear
_computing_data_reduction CrystalStructure
_computing_publication_material 'CrystalStructure 3.8'
_computing_structure_refinement CRYSTALS
_computing_structure_solution SIR97
_diffrn_detector_area_resol_mean 7.31
_diffrn_measured_fraction_theta_full 0.985
_diffrn_measured_fraction_theta_max 0.986
_diffrn_measurement_device_type 'Rigaku Saturn'
_diffrn_measurement_method \w
_diffrn_radiation_type 'Mo K\a'
_diffrn_radiation_wavelength 0.71070
_diffrn_reflns_av_R_equivalents 0.078
_diffrn_reflns_limit_h_max 13
_diffrn_reflns_limit_h_min -10
_diffrn_reflns_limit_k_max 17
_diffrn_reflns_limit_k_min -17
_diffrn_reflns_limit_l_max 30
_diffrn_reflns_limit_l_min -30
_diffrn_reflns_number 26001
_diffrn_reflns_theta_full 27.50
_diffrn_reflns_theta_max 27.48
_exptl_absorpt_coefficient_mu 5.118
_exptl_absorpt_correction_T_max 0.599
_exptl_absorpt_correction_T_min 0.335
_exptl_absorpt_correction_type multi-scan
_exptl_absorpt_process_details 'Jacobson, R. (1998) Private communication'
_exptl_crystal_colour paleyellow
_exptl_crystal_density_diffrn 1.915
_exptl_crystal_density_method 'not measured'
_exptl_crystal_description block
_exptl_crystal_F_000 1856.00
_exptl_crystal_size_max 0.20
_exptl_crystal_size_mid 0.10
_exptl_crystal_size_min 0.10
_refine_diff_density_max 9.43
_refine_diff_density_min -4.07
_refine_ls_abs_structure_details 'Flack, H. D. (1983), Acta Cryst. A39, 876-881.  3313 Friedel Pairs'
_refine_ls_abs_structure_Flack 0.023(3)
_refine_ls_extinction_method none
_refine_ls_goodness_of_fit_ref 1.000
_refine_ls_hydrogen_treatment refall
_refine_ls_number_parameters 419
_refine_ls_number_reflns 25937
_refine_ls_R_factor_gt 0.0351
_refine_ls_shift/su_max 0.0000
_refine_ls_structure_factor_coef Fsqd
_refine_ls_weighting_details 'w = 1/[0.0010Fo^2^ + 0.3260\s(Fo^2^)]/(4Fo^2^)'
_refine_ls_weighting_scheme calc
_refine_ls_wR_factor_ref 0.1035
_reflns_number_gt 24041
_reflns_number_total 7515
_reflns_threshold_expression F^2^>2.0\s(F^2^)
_cod_data_source_file om800926p_si_002.cif
_cod_data_source_block '__C5Me5IrTscydn+'
_cod_original_cell_volume 3317.5(11)
_cod_original_formula_sum 'C26 H39 Cl2 F6 Ir N3 O2 S Sb '
_cod_database_code 4068546

loop_
_symmetry_equiv_pos_site_id
_symmetry_equiv_pos_as_xyz
1 +X,+Y,+Z
2 1/2+X,1/2-Y,-Z
3 -X,1/2+Y,1/2-Z
4 1/2-X,-Y,1/2+Z

loop_
_atom_site_label
_atom_site_type_symbol
_atom_site_fract_x
_atom_site_fract_y
_atom_site_fract_z
_atom_site_U_iso_or_equiv
_atom_site_adp_type
_atom_site_occupancy
_atom_site_symmetry_multiplicity
_atom_site_calc_flag
_atom_site_refinement_flags
Ir(1) Ir 0.438320(10) 0.534010(10) 0.8728 0.01058(3) Uani 1.00 1 d .
Sb(2) Sb 0.30881(3) 0.61868(2) 1.081000(10) 0.02036(6) Uani 1.00 1 d .
Cl(1) Cl 0.14817(16) 0.21090(12) 0.91035(7) 0.0616(4) Uani 1.00 1 d .
Cl(2) Cl 0.23761(17) 0.03303(11) 0.85613(7) 0.0615(4) Uani 1.00 1 d .
S(3) S 0.58102(8) 0.32536(6) 0.86441(3) 0.01386(19) Uani 1.00 1 d .
F(1) F 0.4198(3) 0.7242(2) 1.09221(16) 0.0598(10) Uani 1.00 1 d .
F(2) F 0.3162(4) 0.5888(2) 1.15732(12) 0.0679(10) Uani 1.00 1 d .
F(3) F 0.1945(3) 0.5133(2) 1.06970(17) 0.0573(10) Uani 1.00 1 d .
F(4) F 0.3038(3) 0.6489(2) 1.00446(10) 0.0417(7) Uani 1.00 1 d .
F(5) F 0.1656(3) 0.7026(2) 1.09238(15) 0.0546(9) Uani 1.00 1 d .
F(6) F 0.4507(2) 0.5355(2) 1.06558(11) 0.0360(7) Uani 1.00 1 d .
O(1) O 0.5770(2) 0.26605(17) 0.91498(10) 0.0190(6) Uani 1.00 1 d .
O(2) O 0.4684(2) 0.31718(18) 0.82753(11) 0.0187(6) Uani 1.00 1 d .
N(1) N 0.5465(3) 0.5992(2) 0.93929(11) 0.0149(6) Uani 1.00 1 d .
N(2) N 0.6070(2) 0.43974(19) 0.87654(12) 0.0133(6) Uani 1.00 1 d .
N(3) N 0.3681(3) 0.4432(2) 0.93619(12) 0.0153(7) Uani 1.00 1 d .
C(1) C 0.6844(3) 0.5685(2) 0.93872(14) 0.0137(7) Uani 1.00 1 d .
C(2) C 0.7525(3) 0.5934(2) 0.99347(15) 0.0175(8) Uani 1.00 1 d .
C(3) C 0.8963(4) 0.5617(2) 0.99193(16) 0.0214(9) Uani 1.00 1 d .
C(4) C 0.9066(4) 0.4521(2) 0.97617(16) 0.0235(9) Uani 1.00 1 d .
C(5) C 0.8330(3) 0.4276(2) 0.92172(15) 0.0185(8) Uani 1.00 1 d .
C(6) C 0.6896(3) 0.4588(2) 0.92750(12) 0.0132(7) Uani 1.00 1 d .
C(7) C 0.7179(3) 0.2822(2) 0.82508(14) 0.0174(8) Uani 1.00 1 d .
C(8) C 0.7810(3) 0.3425(2) 0.78713(16) 0.0215(9) Uani 1.00 1 d .
C(9) C 0.8886(3) 0.3077(3) 0.75761(16) 0.0237(9) Uani 1.00 1 d .
C(10) C 0.9346(4) 0.2133(3) 0.76627(15) 0.0246(9) Uani 1.00 1 d .
C(11) C 0.8671(4) 0.1529(2) 0.80328(16) 0.0219(9) Uani 1.00 1 d .
C(12) C 0.7600(4) 0.1859(2) 0.83288(16) 0.0220(9) Uani 1.00 1 d .
C(13) C 1.0587(4) 0.1782(3) 0.73798(18) 0.0363(12) Uani 1.00 1 d .
C(14) C 0.3288(5) 0.3229(3) 1.01874(17) 0.0334(11) Uani 1.00 1 d .
C(15) C 0.3483(3) 0.3919(2) 0.97230(15) 0.0182(8) Uani 1.00 1 d .
C(16) C 0.4577(3) 0.6298(2) 0.80248(14) 0.0160(8) Uani 1.00 1 d .
C(17) C 0.3594(3) 0.6696(2) 0.84042(15) 0.0189(8) Uani 1.00 1 d .
C(18) C 0.2557(3) 0.5993(2) 0.84621(15) 0.0197(9) Uani 1.00 1 d .
C(19) C 0.2871(3) 0.5172(2) 0.80892(14) 0.0186(8) Uani 1.00 1 d .
C(20) C 0.4064(3) 0.5385(2) 0.78162(13) 0.0180(8) Uani 1.00 1 d .
C(21) C 0.5780(4) 0.6805(3) 0.78327(17) 0.0295(10) Uani 1.00 1 d .
C(22) C 0.3633(4) 0.7679(2) 0.86831(18) 0.0327(11) Uani 1.00 1 d .
C(23) C 0.1395(4) 0.6088(4) 0.88271(17) 0.0360(12) Uani 1.00 1 d .
C(24) C 0.2011(4) 0.4300(3) 0.79870(18) 0.0293(11) Uani 1.00 1 d .
C(25) C 0.4684(4) 0.4783(3) 0.73610(15) 0.0265(10) Uani 1.00 1 d .
C(26) C 0.2769(5) 0.1544(4) 0.8732(2) 0.0465(14) Uani 1.00 1 d .
H(1) H 0.5418 0.6685 0.9357 0.018 Uiso 1.00 1 c R
H(2) H 0.5094 0.5798 0.9742 0.018 Uiso 1.00 1 c R
H(3) H 0.7276 0.6016 0.9089 0.016 Uiso 1.00 1 c R
H(4) H 0.7473 0.6620 1.0001 0.021 Uiso 1.00 1 c R
H(5) H 0.7102 0.5593 1.0232 0.021 Uiso 1.00 1 c R
H(6) H 0.9404 0.5992 0.9641 0.026 Uiso 1.00 1 c R
H(7) H 0.9354 0.5730 1.0276 0.025 Uiso 1.00 1 c R
H(8) H 0.9961 0.4354 0.9716 0.028 Uiso 1.00 1 c R
H(9) H 0.8703 0.4144 1.0059 0.028 Uiso 1.00 1 c R
H(10) H 0.8715 0.4625 0.8914 0.022 Uiso 1.00 1 c R
H(11) H 0.8375 0.3591 0.9144 0.022 Uiso 1.00 1 c R
H(12) H 0.6525 0.4255 0.9588 0.016 Uiso 1.00 1 c R
H(13) H 0.7504 0.4076 0.7815 0.026 Uiso 1.00 1 c R
H(14) H 0.9311 0.3492 0.7313 0.028 Uiso 1.00 1 c R
H(15) H 0.8964 0.0875 0.8087 0.026 Uiso 1.00 1 c R
H(16) H 0.7150 0.1439 0.8582 0.027 Uiso 1.00 1 c R
H(17) H 1.0381 0.1500 0.7025 0.044 Uiso 1.00 1 c R
H(18) H 1.1002 0.1304 0.7610 0.044 Uiso 1.00 1 c R
H(19) H 1.1158 0.2323 0.7327 0.044 Uiso 1.00 1 c R
H(20) H 0.2938 0.2631 1.0048 0.040 Uiso 1.00 1 c R
H(21) H 0.2698 0.3509 1.0451 0.040 Uiso 1.00 1 c R
H(22) H 0.4102 0.3105 1.0366 0.040 Uiso 1.00 1 c R
H(23) H 0.5847 0.7425 0.8013 0.036 Uiso 1.00 1 c R
H(24) H 0.5754 0.6897 0.7437 0.036 Uiso 1.00 1 c R
H(25) H 0.6516 0.6415 0.7928 0.036 Uiso 1.00 1 c R
H(26) H 0.2884 0.7760 0.8914 0.039 Uiso 1.00 1 c R
H(27) H 0.3653 0.8183 0.8407 0.040 Uiso 1.00 1 c R
H(28) H 0.4398 0.7716 0.8908 0.040 Uiso 1.00 1 c R
H(29) H 0.0866 0.5520 0.8788 0.043 Uiso 1.00 1 c R
H(30) H 0.0908 0.6651 0.8719 0.043 Uiso 1.00 1 c R
H(31) H 0.1662 0.6153 0.9208 0.043 Uiso 1.00 1 c R
H(32) H 0.2417 0.3863 0.7729 0.035 Uiso 1.00 1 c R
H(33) H 0.1200 0.4516 0.7837 0.035 Uiso 1.00 1 c R
H(34) H 0.1863 0.3971 0.8334 0.036 Uiso 1.00 1 c R
H(35) H 0.5454 0.5101 0.7232 0.032 Uiso 1.00 1 c R
H(36) H 0.4090 0.4710 0.7057 0.032 Uiso 1.00 1 c R
H(37) H 0.4904 0.4154 0.7506 0.032 Uiso 1.00 1 c R
H(38) H 0.2909 0.1898 0.8393 0.056 Uiso 1.00 1 c R
H(39) H 0.3543 0.1558 0.8953 0.056 Uiso 1.00 1 c R

loop_
_atom_site_aniso_label
_atom_site_aniso_U_11
_atom_site_aniso_U_22
_atom_site_aniso_U_33
_atom_site_aniso_U_12
_atom_site_aniso_U_13
_atom_site_aniso_U_23
Ir(1) 0.01114(7) 0.01211(6) 0.00850(6) -0.00028(5) -0.00027(5) 0.00103(4)
Sb(2) 0.02687(15) 0.01580(11) 0.01840(12) 0.00180(11) 0.00529(10) -0.00118(9)
Cl(1) 0.0550(9) 0.0588(8) 0.0709(10) -0.0164(7) 0.0020(7) -0.0202(7)
Cl(2) 0.0757(10) 0.0469(7) 0.0618(8) 0.0045(7) 0.0318(7) 0.0137(6)
S(3) 0.0153(4) 0.0123(3) 0.0140(3) -0.0003(3) -0.0010(3) -0.0001(2)
F(1) 0.068(2) 0.0370(15) 0.074(2) -0.0226(16) -0.0226(19) -0.0021(15)
F(2) 0.122(3) 0.0582(19) 0.0236(14) 0.018(2) 0.0140(18) 0.0137(13)
F(3) 0.0348(16) 0.0232(13) 0.114(3) -0.0044(12) 0.0033(18) 0.0020(15)
F(4) 0.0583(18) 0.0469(15) 0.0198(11) 0.0242(15) -0.0014(12) -0.0019(10)
F(5) 0.065(2) 0.0331(14) 0.066(2) 0.0244(15) 0.0357(17) 0.0055(14)
F(6) 0.0237(13) 0.0393(13) 0.0450(14) 0.0128(13) -0.0025(11) -0.0004(11)
O(1) 0.0236(15) 0.0150(10) 0.0183(11) 0.0003(11) 0.0001(11) 0.0034(9)
O(2) 0.0148(14) 0.0157(11) 0.0256(13) -0.0009(9) -0.0055(10) -0.0040(10)
N(1) 0.0172(16) 0.0138(13) 0.0138(12) -0.0003(12) -0.0020(11) -0.0015(10)
N(2) 0.0157(14) 0.0101(11) 0.0142(12) -0.0012(10) -0.0012(11) -0.0007(10)
N(3) 0.0148(16) 0.0154(14) 0.0157(13) -0.0009(11) 0.0003(11) -0.0011(10)
C(1) 0.0140(18) 0.0131(14) 0.0141(14) -0.0014(13) -0.0029(13) 0.0000(11)
C(2) 0.0200(19) 0.0172(17) 0.0152(15) -0.0013(14) -0.0005(14) -0.0034(13)
C(3) 0.020(2) 0.0253(19) 0.0189(16) -0.0018(15) -0.0064(14) -0.0032(14)
C(4) 0.020(2) 0.0234(18) 0.0270(18) 0.0013(15) -0.0062(14) -0.0033(14)
C(5) 0.015(2) 0.0197(16) 0.0204(16) -0.0006(14) 0.0003(14) -0.0014(13)
C(6) 0.0177(17) 0.0131(14) 0.0087(12) 0.0009(15) -0.0007(12) -0.0011(11)
C(7) 0.019(2) 0.0192(16) 0.0136(15) 0.0008(14) -0.0014(13) -0.0067(13)
C(8) 0.021(2) 0.0201(17) 0.0232(17) 0.0009(15) -0.0039(14) -0.0018(14)
C(9) 0.0168(19) 0.037(2) 0.0175(17) -0.0060(16) 0.0004(14) -0.0026(15)
C(10) 0.020(2) 0.035(2) 0.0181(15) 0.0029(18) -0.0010(16) -0.0085(14)
C(11) 0.024(2) 0.0170(16) 0.0245(18) 0.0069(15) -0.0039(15) -0.0089(14)
C(12) 0.025(2) 0.0205(18) 0.0208(17) -0.0035(15) -0.0016(15) 0.0015(14)
C(13) 0.018(2) 0.062(3) 0.029(2) 0.009(2) -0.0009(19) -0.0035(19)
C(14) 0.057(3) 0.0212(18) 0.0222(19) -0.008(2) 0.0088(19) 0.0031(15)
C(15) 0.021(2) 0.0194(17) 0.0142(15) -0.0028(15) 0.0055(13) -0.0028(13)
C(16) 0.0167(19) 0.0190(16) 0.0124(14) -0.0000(14) -0.0000(13) 0.0084(12)
C(17) 0.028(2) 0.0150(16) 0.0136(15) 0.0073(14) -0.0032(14) 0.0043(12)
C(18) 0.0125(18) 0.030(2) 0.0165(16) 0.0083(16) -0.0024(13) 0.0020(14)
C(19) 0.017(2) 0.0241(18) 0.0141(14) 0.0005(14) -0.0074(13) 0.0051(13)
C(20) 0.022(2) 0.0208(16) 0.0109(13) 0.0038(15) -0.0051(12) 0.0044(13)
C(21) 0.034(2) 0.032(2) 0.0224(18) -0.0117(19) -0.0072(17) 0.0121(15)
C(22) 0.050(2) 0.0216(18) 0.026(2) 0.0148(18) -0.012(2) 0.0000(17)
C(23) 0.021(2) 0.066(3) 0.022(2) 0.010(2) 0.0036(16) -0.004(2)
C(24) 0.024(2) 0.031(2) 0.032(2) -0.0088(18) -0.0085(18) 0.0018(16)
C(25) 0.033(2) 0.034(2) 0.0123(15) 0.0028(18) -0.0005(14) 0.0032(15)
C(26) 0.044(2) 0.067(3) 0.028(2) -0.019(2) -0.006(2) 0.014(2)

loop_
_atom_type_symbol
_atom_type_description
_atom_type_scat_dispersion_real
_atom_type_scat_dispersion_imag
_atom_type_scat_source
C C 0.003 0.002
;
International Tables for Crystallography
(1992, Vol. C, Tables 4.2.6.8 and 6.1.1.4)
;
H H 0.000 0.000
;
International Tables for Crystallography
(1992, Vol. C, Table 6.1.1.4)
;
F F 0.017 0.010
;
International Tables for Crystallography
(1992, Vol. C, Tables 4.2.6.8 and 6.1.1.4)
;
Ir Ir -1.444 7.990
;
International Tables for Crystallography
(1992, Vol. C, Tables 4.2.6.8 and 6.1.1.4)
;
N N 0.006 0.003
;
International Tables for Crystallography
(1992, Vol. C, Tables 4.2.6.8 and 6.1.1.4)
;
O O 0.011 0.006
;
International Tables for Crystallography
(1992, Vol. C, Tables 4.2.6.8 and 6.1.1.4)
;
S S 0.125 0.123
;
International Tables for Crystallography
(1992, Vol. C, Tables 4.2.6.8 and 6.1.1.4)
;
Sb Sb -0.587 1.546
;
International Tables for Crystallography
(1992, Vol. C, Tables 4.2.6.8 and 6.1.1.4)
;
Cl Cl 0.148 0.159
;
International Tables for Crystallography
(1992, Vol. C, Tables 4.2.6.8 and 6.1.1.4)
;

loop_
_geom_angle_atom_site_label_1
_geom_angle_atom_site_label_2
_geom_angle_atom_site_label_3
_geom_angle
_geom_angle_publ_flag
N(1) Ir(1) N(2) 78.54(10) yes
N(1) Ir(1) N(3) 83.70(11) yes
N(1) Ir(1) C(16) 106.20(12) yes
N(1) Ir(1) C(17) 95.89(12) yes
N(1) Ir(1) C(18) 119.70(12) yes
N(1) Ir(1) C(19) 158.78(12) yes
N(1) Ir(1) C(20) 143.25(12) yes
N(2) Ir(1) N(3) 83.80(11) yes
N(2) Ir(1) C(16) 108.86(12) yes
N(2) Ir(1) C(17) 145.60(12) yes
N(2) Ir(1) C(18) 161.68(12) yes
N(2) Ir(1) C(19) 122.30(12) yes
N(2) Ir(1) C(20) 100.16(12) yes
N(3) Ir(1) C(16) 165.03(12) yes
N(3) Ir(1) C(17) 129.74(12) yes
N(3) Ir(1) C(18) 99.12(12) yes
N(3) Ir(1) C(19) 101.35(12) yes
N(3) Ir(1) C(20) 132.97(12) yes
C(16) Ir(1) C(17) 39.66(13) yes
C(16) Ir(1) C(18) 66.34(13) yes
C(16) Ir(1) C(19) 65.41(13) yes
C(16) Ir(1) C(20) 38.84(13) yes
C(17) Ir(1) C(18) 38.79(14) yes
C(17) Ir(1) C(19) 64.92(13) yes
C(17) Ir(1) C(20) 64.38(13) yes
C(18) Ir(1) C(19) 39.39(13) yes
C(18) Ir(1) C(20) 64.60(13) yes
C(19) Ir(1) C(20) 37.68(13) yes
F(1) Sb(2) F(2) 90.26(16) yes
F(1) Sb(2) F(3) 179.13(14) yes
F(1) Sb(2) F(4) 89.19(14) yes
F(1) Sb(2) F(5) 89.11(14) yes
F(1) Sb(2) F(6) 91.30(13) yes
F(2) Sb(2) F(3) 89.87(17) yes
F(2) Sb(2) F(4) 179.25(17) yes
F(2) Sb(2) F(5) 91.40(16) yes
F(2) Sb(2) F(6) 91.55(15) yes
F(3) Sb(2) F(4) 90.69(15) yes
F(3) Sb(2) F(5) 90.03(13) yes
F(3) Sb(2) F(6) 89.56(12) yes
F(4) Sb(2) F(5) 89.10(14) yes
F(4) Sb(2) F(6) 87.95(12) yes
F(5) Sb(2) F(6) 177.02(13) yes
O(1) S(3) O(2) 115.81(15) yes
O(1) S(3) N(2) 113.38(14) yes
O(1) S(3) C(7) 105.85(16) yes
O(2) S(3) N(2) 108.29(15) yes
O(2) S(3) C(7) 106.33(15) yes
N(2) S(3) C(7) 106.52(16) yes
Ir(1) N(1) C(1) 111.95(19) yes
Ir(1) N(2) S(3) 116.03(15) yes
Ir(1) N(2) C(6) 112.41(19) yes
S(3) N(2) C(6) 114.0(2) yes
Ir(1) N(3) C(15) 170.1(3) yes
N(1) C(1) C(2) 111.7(2) yes
N(1) C(1) C(6) 108.4(2) yes
C(2) C(1) C(6) 110.8(2) yes
C(1) C(2) C(3) 111.0(2) yes
C(2) C(3) C(4) 110.1(3) yes
C(3) C(4) C(5) 112.5(3) yes
C(4) C(5) C(6) 109.5(2) yes
N(2) C(6) C(1) 107.0(2) yes
N(2) C(6) C(5) 114.7(2) yes
C(1) C(6) C(5) 108.8(2) yes
S(3) C(7) C(8) 120.9(2) yes
S(3) C(7) C(12) 118.9(2) yes
C(8) C(7) C(12) 120.2(3) yes
C(7) C(8) C(9) 119.8(3) yes
C(8) C(9) C(10) 120.8(3) yes
C(9) C(10) C(11) 118.4(3) yes
C(9) C(10) C(13) 120.9(3) yes
C(11) C(10) C(13) 120.7(3) yes
C(10) C(11) C(12) 121.7(3) yes
C(7) C(12) C(11) 119.1(3) yes
N(3) C(15) C(14) 177.2(4) yes
Ir(1) C(16) C(17) 71.18(19) yes
Ir(1) C(16) C(20) 72.92(19) yes
Ir(1) C(16) C(21) 127.2(2) yes
C(17) C(16) C(20) 106.5(3) yes
C(17) C(16) C(21) 126.2(3) yes
C(20) C(16) C(21) 126.8(3) yes
Ir(1) C(17) C(16) 69.17(19) yes
Ir(1) C(17) C(18) 70.8(2) yes
Ir(1) C(17) C(22) 126.8(2) yes
C(16) C(17) C(18) 108.8(3) yes
C(16) C(17) C(22) 126.1(3) yes
C(18) C(17) C(22) 125.1(3) yes
Ir(1) C(18) C(17) 70.4(2) yes
Ir(1) C(18) C(19) 70.9(2) yes
Ir(1) C(18) C(23) 124.0(2) yes
C(17) C(18) C(19) 106.9(3) yes
C(17) C(18) C(23) 126.4(3) yes
C(19) C(18) C(23) 126.8(3) yes
Ir(1) C(19) C(18) 69.70(19) yes
Ir(1) C(19) C(20) 71.66(19) yes
Ir(1) C(19) C(24) 127.8(2) yes
C(18) C(19) C(20) 108.1(3) yes
C(18) C(19) C(24) 125.2(3) yes
C(20) C(19) C(24) 126.6(3) yes
Ir(1) C(20) C(16) 68.24(18) yes
Ir(1) C(20) C(19) 70.66(18) yes
Ir(1) C(20) C(25) 129.4(2) yes
C(16) C(20) C(19) 109.6(3) yes
C(16) C(20) C(25) 124.6(3) yes
C(19) C(20) C(25) 125.8(3) yes
Cl(1) C(26) Cl(2) 110.9(3) yes
Ir(1) N(1) H(1) 108.9(2) no
Ir(1) N(1) H(2) 109.0(2) no
C(1) N(1) H(1) 109.3(3) no
C(1) N(1) H(2) 108.2(3) no
H(1) N(1) H(2) 109.5(3) no
N(1) C(1) H(3) 108.6(3) no
C(2) C(1) H(3) 108.6(3) no
C(6) C(1) H(3) 108.7(3) no
C(1) C(2) H(4) 109.7(3) no
C(1) C(2) H(5) 108.6(3) no
C(3) C(2) H(4) 109.6(4) no
C(3) C(2) H(5) 108.5(3) no
H(4) C(2) H(5) 109.5(4) no
C(2) C(3) H(6) 108.6(4) no
C(2) C(3) H(7) 109.7(4) no
C(4) C(3) H(6) 108.7(4) no
C(4) C(3) H(7) 110.2(4) no
H(6) C(3) H(7) 109.5(5) no
C(3) C(4) H(8) 108.9(4) no
C(3) C(4) H(9) 108.4(4) no
C(5) C(4) H(8) 109.0(4) no
C(5) C(4) H(9) 108.6(4) no
H(8) C(4) H(9) 109.5(5) no
C(4) C(5) H(10) 109.2(4) no
C(4) C(5) H(11) 110.1(3) no
C(6) C(5) H(10) 109.0(3) no
C(6) C(5) H(11) 109.6(3) no
H(10) C(5) H(11) 109.5(4) no
N(2) C(6) H(12) 109.0(3) no
C(1) C(6) H(12) 108.6(3) no
C(5) C(6) H(12) 108.6(3) no
C(7) C(8) H(13) 119.6(4) no
C(9) C(8) H(13) 120.6(4) no
C(8) C(9) H(14) 119.5(4) no
C(10) C(9) H(14) 119.7(4) no
C(10) C(11) H(15) 119.0(4) no
C(12) C(11) H(15) 119.3(4) no
C(7) C(12) H(16) 120.1(4) no
C(11) C(12) H(16) 120.8(4) no
C(10) C(13) H(17) 109.6(4) no
C(10) C(13) H(18) 109.6(4) no
C(10) C(13) H(19) 109.2(5) no
H(17) C(13) H(18) 109.5(6) no
H(17) C(13) H(19) 109.5(5) no
H(18) C(13) H(19) 109.5(6) no
C(15) C(14) H(20) 109.9(4) no
C(15) C(14) H(21) 109.1(4) no
C(15) C(14) H(22) 109.5(5) no
H(20) C(14) H(21) 109.5(6) no
H(20) C(14) H(22) 109.5(5) no
H(21) C(14) H(22) 109.5(5) no
C(16) C(21) H(23) 109.5(4) no
C(16) C(21) H(24) 110.0(4) no
C(16) C(21) H(25) 108.9(4) no
H(23) C(21) H(24) 109.5(5) no
H(23) C(21) H(25) 109.5(5) no
H(24) C(21) H(25) 109.5(5) no
C(17) C(22) H(26) 109.8(4) no
C(17) C(22) H(27) 110.0(4) no
C(17) C(22) H(28) 108.6(4) no
H(26) C(22) H(27) 109.5(5) no
H(26) C(22) H(28) 109.5(5) no
H(27) C(22) H(28) 109.5(5) no
C(18) C(23) H(29) 109.3(5) no
C(18) C(23) H(30) 109.5(4) no
C(18) C(23) H(31) 109.6(4) no
H(29) C(23) H(30) 109.5(5) no
H(29) C(23) H(31) 109.5(6) no
H(30) C(23) H(31) 109.5(6) no
C(19) C(24) H(32) 110.2(4) no
C(19) C(24) H(33) 109.2(4) no
C(19) C(24) H(34) 109.1(4) no
H(32) C(24) H(33) 109.5(5) no
H(32) C(24) H(34) 109.5(5) no
H(33) C(24) H(34) 109.5(5) no
C(20) C(25) H(35) 109.4(4) no
C(20) C(25) H(36) 109.6(4) no
C(20) C(25) H(37) 109.4(3) no
H(35) C(25) H(36) 109.5(4) no
H(35) C(25) H(37) 109.5(5) no
H(36) C(25) H(37) 109.5(5) no
Cl(1) C(26) H(38) 108.4 no
Cl(1) C(26) H(39) 109.7 no
Cl(2) C(26) H(38) 108.5 no
Cl(2) C(26) H(39) 109.8 no
H(38) C(26) H(39) 109.5 no

loop_
_geom_bond_atom_site_label_1
_geom_bond_atom_site_label_2
_geom_bond_distance
_geom_bond_publ_flag
Ir(1) N(1) 2.124(2) yes
Ir(1) N(2) 2.154(2) yes
Ir(1) N(3) 2.079(2) yes
Ir(1) C(16) 2.132(3) yes
Ir(1) C(17) 2.159(3) yes
Ir(1) C(18) 2.165(3) yes
Ir(1) C(19) 2.181(3) yes
Ir(1) C(20) 2.194(3) yes
Sb(2) F(1) 1.852(3) yes
Sb(2) F(2) 1.861(2) yes
Sb(2) F(3) 1.872(2) yes
Sb(2) F(4) 1.867(2) yes
Sb(2) F(5) 1.879(3) yes
Sb(2) F(6) 1.878(2) yes
Cl(1) C(26) 1.763(5) yes
Cl(2) C(26) 1.751(5) yes
S(3) O(1) 1.450(2) yes
S(3) O(2) 1.452(2) yes
S(3) N(2) 1.608(2) yes
S(3) C(7) 1.784(3) yes
N(1) C(1) 1.472(4) yes
N(2) C(6) 1.500(4) yes
N(3) C(15) 1.125(4) yes
C(1) C(2) 1.515(4) yes
C(1) C(6) 1.519(4) yes
C(2) C(3) 1.535(5) yes
C(3) C(4) 1.544(5) yes
C(4) C(5) 1.535(5) yes
C(5) C(6) 1.535(5) yes
C(7) C(8) 1.381(5) yes
C(7) C(12) 1.393(5) yes
C(8) C(9) 1.390(5) yes
C(9) C(10) 1.385(6) yes
C(10) C(11) 1.390(5) yes
C(10) C(13) 1.515(6) yes
C(11) C(12) 1.378(5) yes
C(14) C(15) 1.464(5) yes
C(16) C(17) 1.456(5) yes
C(16) C(20) 1.440(5) yes
C(16) C(21) 1.484(5) yes
C(17) C(18) 1.436(5) yes
C(17) C(22) 1.496(5) yes
C(18) C(19) 1.464(5) yes
C(18) C(23) 1.478(5) yes
C(19) C(20) 1.413(5) yes
C(19) C(24) 1.499(5) yes
C(20) C(25) 1.500(5) yes
N(1) H(1) 0.950(4) no
N(1) H(2) 0.950(3) no
C(1) H(3) 0.950(4) no
C(2) H(4) 0.950(5) no
C(2) H(5) 0.950(5) no
C(3) H(6) 0.950(5) no
C(3) H(7) 0.950(5) no
C(4) H(8) 0.950(6) no
C(4) H(9) 0.950(5) no
C(5) H(10) 0.950(5) no
C(5) H(11) 0.950(5) no
C(6) H(12) 0.950(4) no
C(8) H(13) 0.950(5) no
C(9) H(14) 0.950(5) no
C(11) H(15) 0.950(5) no
C(12) H(16) 0.950(5) no
C(13) H(17) 0.950(6) no
C(13) H(18) 0.950(6) no
C(13) H(19) 0.950(7) no
C(14) H(20) 0.950(6) no
C(14) H(21) 0.950(6) no
C(14) H(22) 0.950(7) no
C(21) H(23) 0.950(5) no
C(21) H(24) 0.950(5) no
C(21) H(25) 0.950(6) no
C(22) H(26) 0.950(6) no
C(22) H(27) 0.950(5) no
C(22) H(28) 0.950(6) no
C(23) H(29) 0.950(7) no
C(23) H(30) 0.950(7) no
C(23) H(31) 0.950(5) no
C(24) H(32) 0.950(6) no
C(24) H(33) 0.950(6) no
C(24) H(34) 0.950(6) no
C(25) H(35) 0.950(5) no
C(25) H(36) 0.950(5) no
C(25) H(37) 0.950(6) no
C(26) H(38) 0.950 no
C(26) H(39) 0.950 no

loop_
_geom_contact_atom_site_label_1
_geom_contact_atom_site_label_2
_geom_contact_distance
_geom_contact_site_symmetry_2
Ir(1) S(3) 3.2037(8) .
Ir(1) O(2) 3.161(2) .
Ir(1) C(1) 3.003(3) .
Ir(1) C(6) 3.058(3) .
Ir(1) C(15) 3.193(3) .
Ir(1) C(21) 3.251(4) .
Ir(1) C(22) 3.281(4) .
Ir(1) C(23) 3.233(4) .
Ir(1) C(24) 3.319(4) .
Ir(1) C(25) 3.353(3) .
Cl(1) Cl(2) 2.895(2) .
Cl(1) C(14) 3.520(4) .
Cl(1) C(15) 3.529(4) .
Cl(2) Cl(1) 2.895(2) .
S(3) Ir(1) 3.2037(8) .
S(3) N(3) 3.200(3) .
S(3) C(5) 3.232(3) .
S(3) C(6) 2.606(3) .
S(3) C(8) 2.760(3) .
S(3) C(12) 2.744(4) .
F(1) F(2) 2.632(4) .
F(1) F(4) 2.611(4) .
F(1) F(5) 2.618(5) .
F(1) F(6) 2.668(4) .
F(1) C(3) 3.547(5) 2_467
F(1) C(23) 3.254(6) 2_567
F(2) F(1) 2.632(4) .
F(2) F(3) 2.637(5) .
F(2) F(5) 2.677(4) .
F(2) F(6) 2.680(4) .
F(2) C(11) 3.465(5) 2_457
F(2) C(24) 3.376(5) 4_565
F(2) C(25) 3.582(5) 4_565
F(3) F(2) 2.637(5) .
F(3) F(4) 2.659(4) .
F(3) F(5) 2.653(4) .
F(3) F(6) 2.642(3) .
F(3) C(14) 3.178(5) .
F(3) C(15) 3.253(5) .
F(4) F(1) 2.611(4) .
F(4) F(3) 2.659(4) .
F(4) F(5) 2.628(4) .
F(4) F(6) 2.600(3) .
F(4) N(1) 3.005(4) .
F(4) N(3) 3.307(3) .
F(4) C(2) 3.553(4) 2_467
F(4) C(23) 3.392(4) .
F(5) F(1) 2.618(5) .
F(5) F(2) 2.677(4) .
F(5) F(3) 2.653(4) .
F(5) F(4) 2.628(4) .
F(5) N(1) 3.058(4) 2_467
F(5) C(1) 3.213(4) 2_467
F(5) C(2) 3.562(4) 2_467
F(5) C(21) 3.476(5) 2_467
F(5) C(22) 3.257(5) 2_467
F(6) F(1) 2.668(4) .
F(6) F(2) 2.680(4) .
F(6) F(3) 2.642(3) .
F(6) F(4) 2.600(3) .
F(6) N(1) 3.276(3) .
F(6) N(3) 3.430(3) .
F(6) C(14) 3.346(5) .
F(6) C(15) 3.138(4) .
O(1) O(2) 2.459(3) .
O(1) N(2) 2.557(3) .
O(1) N(3) 3.264(3) .
O(1) C(5) 3.426(4) .
O(1) C(6) 2.884(4) .
O(1) C(7) 2.588(4) .
O(1) C(12) 2.918(4) .
O(1) C(14) 3.256(5) 2_557
O(1) C(15) 3.206(4) .
O(1) C(26) 3.568(6) .
O(2) Ir(1) 3.161(2) .
O(2) O(1) 2.459(3) .
O(2) N(2) 2.482(3) .
O(2) N(3) 3.268(3) .
O(2) C(7) 2.598(4) .
O(2) C(8) 3.358(4) .
O(2) C(12) 3.482(4) .
O(2) C(19) 3.327(4) .
O(2) C(20) 3.271(4) .
O(2) C(21) 3.262(4) 3_646
O(2) C(24) 3.212(5) .
O(2) C(25) 3.090(4) .
O(2) C(26) 3.153(6) .
N(1) F(4) 3.005(4) .
N(1) F(5) 3.058(4) 2_567
N(1) F(6) 3.276(3) .
N(1) N(2) 2.708(3) .
N(1) N(3) 2.804(4) .
N(1) C(2) 2.472(4) .
N(1) C(6) 2.426(4) .
N(1) C(15) 3.565(4) .
N(1) C(16) 3.403(4) .
N(1) C(17) 3.180(4) .
N(1) C(22) 3.414(5) .
N(2) O(1) 2.557(3) .
N(2) O(2) 2.482(3) .
N(2) N(1) 2.708(3) .
N(2) N(3) 2.827(4) .
N(2) C(1) 2.427(4) .
N(2) C(5) 2.556(4) .
N(2) C(7) 2.720(4) .
N(2) C(8) 3.074(4) .
N(2) C(15) 3.552(4) .
N(2) C(16) 3.486(4) .
N(2) C(20) 3.335(4) .
N(3) S(3) 3.200(3) .
N(3) F(4) 3.307(3) .
N(3) F(6) 3.430(3) .
N(3) O(1) 3.264(3) .
N(3) O(2) 3.268(3) .
N(3) N(1) 2.804(4) .
N(3) N(2) 2.827(4) .
N(3) C(6) 3.304(4) .
N(3) C(14) 2.589(5) .
N(3) C(18) 3.230(4) .
N(3) C(19) 3.296(4) .
N(3) C(23) 3.491(5) .
C(1) Ir(1) 3.003(3) .
C(1) F(5) 3.213(4) 2_567
C(1) N(2) 2.427(4) .
C(1) C(3) 2.513(5) .
C(1) C(4) 2.912(5) .
C(1) C(5) 2.483(5) .
C(2) F(4) 3.553(4) 2_567
C(2) F(5) 3.562(4) 2_567
C(2) N(1) 2.472(4) .
C(2) C(4) 2.523(5) .
C(2) C(5) 2.949(5) .
C(2) C(6) 2.498(4) .
C(3) F(1) 3.547(5) 2_567
C(3) C(1) 2.513(5) .
C(3) C(5) 2.559(5) .
C(3) C(6) 2.965(5) .
C(4) C(1) 2.912(5) .
C(4) C(2) 2.523(5) .
C(4) C(6) 2.506(5) .
C(5) S(3) 3.232(3) .
C(5) O(1) 3.426(4) .
C(5) N(2) 2.556(4) .
C(5) C(1) 2.483(5) .
C(5) C(2) 2.949(5) .
C(5) C(3) 2.559(5) .
C(5) C(7) 3.255(5) .
C(5) C(8) 3.445(5) .
C(6) Ir(1) 3.058(3) .
C(6) S(3) 2.606(3) .
C(6) O(1) 2.884(4) .
C(6) N(1) 2.426(4) .
C(6) N(3) 3.304(4) .
C(6) C(2) 2.498(4) .
C(6) C(3) 2.965(5) .
C(6) C(4) 2.506(5) .
C(6) C(7) 3.437(4) .
C(7) O(1) 2.588(4) .
C(7) O(2) 2.598(4) .
C(7) N(2) 2.720(4) .
C(7) C(5) 3.255(5) .
C(7) C(6) 3.437(4) .
C(7) C(9) 2.397(5) .
C(7) C(10) 2.785(5) .
C(7) C(11) 2.389(5) .
C(8) S(3) 2.760(3) .
C(8) O(2) 3.358(4) .
C(8) N(2) 3.074(4) .
C(8) C(5) 3.445(5) .
C(8) C(10) 2.413(5) .
C(8) C(11) 2.758(5) .
C(8) C(12) 2.405(5) .
C(9) C(7) 2.397(5) .
C(9) C(11) 2.383(5) .
C(9) C(12) 2.773(5) .
C(9) C(13) 2.523(6) .
C(10) C(7) 2.785(5) .
C(10) C(8) 2.413(5) .
C(10) C(12) 2.417(5) .
C(11) F(2) 3.465(5) 2_557
C(11) C(7) 2.389(5) .
C(11) C(8) 2.758(5) .
C(11) C(9) 2.383(5) .
C(11) C(13) 2.525(6) .
C(12) S(3) 2.744(4) .
C(12) O(1) 2.918(4) .
C(12) O(2) 3.482(4) .
C(12) C(8) 2.405(5) .
C(12) C(9) 2.773(5) .
C(12) C(10) 2.417(5) .
C(12) C(14) 3.600(5) 2_557
C(13) C(9) 2.523(6) .
C(13) C(11) 2.525(6) .
C(14) Cl(1) 3.520(4) .
C(14) F(3) 3.178(5) .
C(14) F(6) 3.346(5) .
C(14) O(1) 3.256(5) 2_457
C(14) N(3) 2.589(5) .
C(14) C(12) 3.600(5) 2_457
C(15) Ir(1) 3.193(3) .
C(15) Cl(1) 3.529(4) .
C(15) F(3) 3.253(5) .
C(15) F(6) 3.138(4) .
C(15) O(1) 3.206(4) .
C(15) N(1) 3.565(4) .
C(15) N(2) 3.552(4) .
C(16) N(1) 3.403(4) .
C(16) N(2) 3.486(4) .
C(16) C(18) 2.351(5) .
C(16) C(19) 2.331(5) .
C(16) C(22) 2.632(5) .
C(16) C(25) 2.603(5) .
C(17) N(1) 3.180(4) .
C(17) C(19) 2.329(5) .
C(17) C(20) 2.319(5) .
C(17) C(21) 2.622(5) .
C(17) C(23) 2.601(5) .
C(18) N(3) 3.230(4) .
C(18) C(16) 2.351(5) .
C(18) C(20) 2.329(5) .
C(18) C(22) 2.602(5) .
C(18) C(24) 2.631(5) .
C(19) O(2) 3.327(4) .
C(19) N(3) 3.296(4) .
C(19) C(16) 2.331(5) .
C(19) C(17) 2.329(5) .
C(19) C(23) 2.631(5) .
C(19) C(25) 2.593(5) .
C(20) O(2) 3.271(4) .
C(20) N(2) 3.335(4) .
C(20) C(17) 2.319(5) .
C(20) C(18) 2.329(5) .
C(20) C(21) 2.615(5) .
C(20) C(24) 2.602(5) .
C(21) Ir(1) 3.251(4) .
C(21) F(5) 3.476(5) 2_567
C(21) O(2) 3.262(4) 3_656
C(21) C(17) 2.622(5) .
C(21) C(20) 2.615(5) .
C(21) C(22) 3.215(6) .
C(21) C(25) 3.181(6) .
C(22) Ir(1) 3.281(4) .
C(22) F(5) 3.257(5) 2_567
C(22) N(1) 3.414(5) .
C(22) C(16) 2.632(5) .
C(22) C(18) 2.602(5) .
C(22) C(21) 3.215(6) .
C(22) C(23) 3.173(6) .
C(23) Ir(1) 3.233(4) .
C(23) F(1) 3.254(6) 2_467
C(23) F(4) 3.392(4) .
C(23) N(3) 3.491(5) .
C(23) C(17) 2.601(5) .
C(23) C(19) 2.631(5) .
C(23) C(22) 3.173(6) .
C(23) C(24) 3.214(6) .
C(24) Ir(1) 3.319(4) .
C(24) F(2) 3.376(5) 4_564
C(24) O(2) 3.212(5) .
C(24) C(18) 2.631(5) .
C(24) C(20) 2.602(5) .
C(24) C(23) 3.214(6) .
C(24) C(25) 3.184(6) .
C(25) Ir(1) 3.353(3) .
C(25) F(2) 3.582(5) 4_564
C(25) O(2) 3.090(4) .
C(25) C(16) 2.603(5) .
C(25) C(19) 2.593(5) .
C(25) C(21) 3.181(6) .
C(25) C(24) 3.184(6) .
C(26) O(1) 3.568(6) .
C(26) O(2) 3.153(6) .
Ir(1) H(1) 2.592(2) .
Ir(1) H(2) 2.594(2) .
Ir(1) H(3) 3.218(3) .
Ir(1) H(12) 3.342(3) .
Ir(1) H(25) 3.245(4) .
Ir(1) H(28) 3.267(3) .
Ir(1) H(31) 3.207(4) .
Ir(1) H(34) 3.319(4) .
Ir(1) H(37) 3.368(3) .
Sb(2) H(2) 3.308(2) .
Cl(1) H(9) 3.471(4) 2_457
Cl(1) H(20) 2.788(4) .
Cl(1) H(22) 2.758(5) 2_457
Cl(1) H(34) 3.154(4) .
Cl(1) H(38) 2.251 .
Cl(1) H(39) 2.267 .
Cl(2) H(5) 3.146(3) 2_457
Cl(2) H(18) 2.977(4) 1_455
Cl(2) H(27) 3.227(4) 1_545
Cl(2) H(35) 2.931(4) 3_646
Cl(2) H(38) 2.242 .
Cl(2) H(39) 2.257 .
S(3) H(10) 3.570(3) .
S(3) H(11) 2.918(3) .
S(3) H(12) 2.726(3) .
S(3) H(13) 2.854(3) .
S(3) H(16) 2.832(4) .
S(3) H(24) 3.548(4) 3_646
S(3) H(37) 3.113(3) .
S(3) H(38) 3.547 .
S(3) H(39) 3.356 .
F(1) H(2) 3.548(4) .
F(1) H(3) 3.083(4) 2_467
F(1) H(4) 3.216(5) 2_467
F(1) H(6) 2.763(4) 2_467
F(1) H(17) 3.163(5) 4_665
F(1) H(19) 3.413(5) 4_665
F(1) H(29) 3.563(6) 2_567
F(1) H(30) 2.463(5) 2_567
F(1) H(31) 3.353(6) 2_567
F(2) H(14) 3.239(5) 4_665
F(2) H(15) 2.665(5) 2_457
F(2) H(16) 3.358(5) 2_457
F(2) H(19) 3.105(5) 4_665
F(2) H(23) 3.445(5) 2_467
F(2) H(32) 2.832(5) 4_565
F(2) H(33) 3.124(5) 4_565
F(2) H(36) 2.702(5) 4_565
F(3) H(7) 2.949(5) 1_455
F(3) H(8) 3.269(5) 1_455
F(3) H(16) 2.753(5) 2_457
F(3) H(21) 2.417(5) .
F(3) H(36) 3.409(5) 4_565
F(4) H(1) 2.946(4) .
F(4) H(2) 2.415(4) .
F(4) H(4) 2.644(4) 2_467
F(4) H(26) 3.201(4) .
F(4) H(28) 3.470(5) .
F(4) H(31) 2.480(4) .
F(5) H(1) 2.267(4) 2_467
F(5) H(3) 2.743(4) 2_467
F(5) H(4) 2.990(4) 2_467
F(5) H(7) 3.324(5) 1_455
F(5) H(23) 2.763(5) 2_467
F(5) H(25) 3.462(5) 2_467
F(5) H(27) 3.473(5) 2_467
F(5) H(28) 2.372(5) 2_467
F(6) H(2) 2.334(3) .
F(6) H(5) 2.859(4) .
F(6) H(15) 3.472(4) 2_457
F(6) H(21) 3.162(5) .
F(6) H(22) 3.172(4) .
O(1) H(11) 2.953(4) .
O(1) H(12) 2.531(4) .
O(1) H(16) 2.567(4) .
O(1) H(20) 2.952(5) 2_557
O(1) H(21) 2.709(5) 2_557
O(1) H(22) 3.413(5) .
O(1) H(38) 3.590 .
O(1) H(39) 2.770 .
O(2) H(13) 3.323(4) .
O(2) H(16) 3.533(4) .
O(2) H(23) 3.274(4) 3_646
O(2) H(24) 2.468(4) 3_646
O(2) H(32) 2.821(5) .
O(2) H(34) 3.089(5) .
O(2) H(37) 2.278(4) .
O(2) H(38) 2.528 .
O(2) H(39) 2.966 .
N(1) H(3) 1.990(4) .
N(1) H(4) 2.654(4) .
N(1) H(5) 2.661(4) .
N(1) H(12) 2.645(4) .
N(1) H(28) 2.837(5) .
N(2) H(1) 3.486(3) .
N(2) H(2) 3.168(3) .
N(2) H(3) 2.643(4) .
N(2) H(10) 2.748(4) .
N(2) H(11) 2.754(4) .
N(2) H(12) 2.019(4) .
N(2) H(13) 2.729(4) .
N(2) H(25) 3.426(4) .
N(2) H(37) 3.241(4) .
N(3) H(1) 3.549(4) .
N(3) H(2) 2.526(4) .
N(3) H(12) 2.970(4) .
N(3) H(20) 3.044(5) .
N(3) H(21) 3.050(5) .
N(3) H(22) 3.027(4) .
N(3) H(29) 3.516(5) .
N(3) H(31) 3.147(5) .
N(3) H(34) 3.136(5) .
C(1) H(1) 1.999(4) .
C(1) H(2) 1.986(4) .
C(1) H(4) 2.042(4) .
C(1) H(5) 2.029(4) .
C(1) H(6) 2.721(5) .
C(1) H(7) 3.327(5) .
C(1) H(9) 3.253(5) .
C(1) H(10) 2.650(5) .
C(1) H(11) 3.306(4) .
C(1) H(12) 2.033(4) .
C(2) H(1) 2.754(4) .
C(2) H(2) 2.537(4) .
C(2) H(3) 2.030(4) .
C(2) H(6) 2.047(5) .
C(2) H(7) 2.059(5) .
C(2) H(8) 3.335(5) .
C(2) H(9) 2.737(5) .
C(2) H(10) 3.250(5) .
C(2) H(12) 2.639(4) .
C(2) H(26) 3.286(5) 2_567
C(3) H(3) 2.678(5) .
C(3) H(4) 2.058(5) .
C(3) H(5) 2.045(5) .
C(3) H(8) 2.058(5) .
C(3) H(9) 2.052(5) .
C(3) H(10) 2.759(5) .
C(3) H(11) 3.373(5) .
C(3) H(12) 3.208(5) .
C(3) H(29) 3.323(5) 1_655
C(3) H(31) 3.320(5) 1_655
C(4) H(3) 3.173(5) .
C(4) H(4) 3.342(5) .
C(4) H(5) 2.725(5) .
C(4) H(6) 2.056(5) .
C(4) H(7) 2.074(5) .
C(4) H(10) 2.053(5) .
C(4) H(11) 2.064(5) .
C(4) H(12) 2.657(5) .
C(4) H(20) 3.185(5) 2_557
C(4) H(22) 3.592(5) 2_557
C(4) H(29) 3.257(5) 1_655
C(4) H(39) 3.434 2_557
C(5) H(3) 2.624(4) .
C(5) H(5) 3.259(5) .
C(5) H(6) 2.775(5) .
C(5) H(7) 3.371(5) .
C(5) H(8) 2.051(5) .
C(5) H(9) 2.047(5) .
C(5) H(12) 2.046(5) .
C(5) H(13) 3.449(5) .
C(5) H(20) 3.157(5) 2_557
C(5) H(22) 3.483(5) 2_557
C(5) H(29) 3.264(6) 1_655
C(6) H(1) 3.240(4) .
C(6) H(2) 2.712(4) .
C(6) H(3) 2.034(4) .
C(6) H(4) 3.317(4) .
C(6) H(5) 2.663(4) .
C(6) H(6) 3.318(5) .
C(6) H(8) 3.324(5) .
C(6) H(9) 2.696(5) .
C(6) H(10) 2.051(5) .
C(6) H(11) 2.058(5) .
C(6) H(13) 3.594(4) .
C(6) H(20) 3.589(5) 2_557
C(7) H(10) 3.316(5) .
C(7) H(11) 2.667(5) .
C(7) H(13) 2.026(5) .
C(7) H(14) 3.252(5) .
C(7) H(15) 3.246(5) .
C(7) H(16) 2.043(5) .
C(7) H(37) 3.444(5) .
C(8) H(10) 3.111(5) .
C(8) H(11) 3.091(5) .
C(8) H(14) 2.033(5) .
C(8) H(16) 3.262(5) .
C(8) H(27) 3.404(5) 3_646
C(8) H(37) 3.254(5) .
C(9) H(13) 2.044(5) .
C(9) H(15) 3.239(5) .
C(9) H(17) 2.946(6) .
C(9) H(18) 3.246(6) .
C(9) H(19) 2.611(6) .
C(9) H(27) 3.498(6) 3_646
C(9) H(33) 3.137(6) 1_655
C(10) H(13) 3.271(5) .
C(10) H(14) 2.031(5) .
C(10) H(15) 2.028(5) .
C(10) H(16) 3.275(5) .
C(10) H(17) 2.041(5) .
C(10) H(18) 2.041(6) .
C(10) H(19) 2.036(6) .
C(10) H(30) 3.362(5) 3_646
C(11) H(14) 3.244(5) .
C(11) H(16) 2.035(5) .
C(11) H(17) 2.968(5) .
C(11) H(18) 2.607(6) .
C(11) H(19) 3.236(6) .
C(11) H(33) 3.439(5) 3_646
C(12) H(11) 3.157(5) .
C(12) H(13) 3.260(5) .
C(12) H(15) 2.021(5) .
C(12) H(21) 2.946(5) 2_557
C(12) H(22) 3.463(5) 2_557
C(12) H(36) 3.524(5) 3_646
C(13) H(14) 2.677(6) .
C(13) H(15) 2.667(6) .
C(13) H(25) 3.094(6) 3_746
C(13) H(29) 3.589(6) 3_646
C(13) H(30) 3.034(6) 3_646
C(13) H(32) 3.499(6) 1_655
C(13) H(38) 3.388 1_655
C(14) H(9) 3.316(5) 2_457
C(14) H(11) 2.948(5) 2_457
C(14) H(16) 3.182(5) 2_457
C(15) H(2) 3.047(4) .
C(15) H(12) 3.163(5) .
C(15) H(20) 1.998(5) .
C(15) H(21) 1.989(5) .
C(15) H(22) 1.993(5) .
C(16) H(1) 3.326(4) .
C(16) H(23) 2.012(5) .
C(16) H(24) 2.017(5) .
C(16) H(25) 2.004(5) .
C(16) H(26) 3.383(5) .
C(16) H(27) 2.884(5) .
C(16) H(28) 2.860(5) .
C(16) H(35) 2.649(5) .
C(16) H(36) 3.199(5) .
C(16) H(37) 3.190(5) .
C(17) H(1) 2.936(4) .
C(17) H(23) 2.677(5) .
C(17) H(24) 3.202(5) .
C(17) H(25) 3.221(5) .
C(17) H(26) 2.026(5) .
C(17) H(27) 2.028(5) .
C(17) H(28) 2.012(5) .
C(17) H(29) 3.347(5) .
C(17) H(30) 2.850(5) .
C(17) H(31) 2.847(5) .
C(18) H(17) 3.296(5) 3_656
C(18) H(26) 2.658(5) .
C(18) H(27) 3.191(5) .
C(18) H(28) 3.192(5) .
C(18) H(29) 2.004(5) .
C(18) H(30) 2.007(5) .
C(18) H(31) 2.008(5) .
C(18) H(32) 3.390(5) .
C(18) H(33) 2.863(5) .
C(18) H(34) 2.863(5) .
C(19) H(15) 3.503(5) 3_656
C(19) H(29) 2.683(5) .
C(19) H(30) 3.217(6) .
C(19) H(31) 3.224(5) .
C(19) H(32) 2.033(5) .
C(19) H(33) 2.021(5) .
C(19) H(34) 2.020(5) .
C(19) H(35) 3.339(5) .
C(19) H(36) 2.825(5) .
C(19) H(37) 2.859(5) .
C(20) H(23) 3.359(5) .
C(20) H(24) 2.837(5) .
C(20) H(25) 2.888(5) .
C(20) H(32) 2.682(5) .
C(20) H(33) 3.162(5) .
C(20) H(34) 3.209(5) .
C(20) H(35) 2.025(5) .
C(20) H(36) 2.027(4) .
C(20) H(37) 2.024(5) .
C(21) H(3) 3.525(5) .
C(21) H(18) 3.524(6) 3_756
C(21) H(19) 3.234(6) 3_756
C(21) H(27) 3.183(6) .
C(21) H(28) 3.175(6) .
C(21) H(35) 2.747(5) .
C(21) H(37) 3.376(6) 3_656
C(21) H(38) 3.211 3_656
C(22) H(1) 2.783(5) .
C(22) H(4) 3.481(5) 2_467
C(22) H(7) 3.373(5) 2_467
C(22) H(23) 2.791(6) .
C(22) H(30) 3.123(6) .
C(22) H(31) 3.155(6) .
C(23) H(6) 2.814(5) 1_455
C(23) H(8) 3.494(6) 1_455
C(23) H(10) 3.398(6) 1_455
C(23) H(17) 2.780(6) 3_656
C(23) H(26) 2.749(6) .
C(23) H(33) 3.191(6) .
C(23) H(34) 3.152(6) .
C(24) H(14) 3.379(6) 1_455
C(24) H(15) 3.482(5) 3_656
C(24) H(19) 3.238(6) 1_455
C(24) H(29) 2.787(6) .
C(24) H(36) 3.120(5) .
C(24) H(37) 3.180(6) .
C(24) H(38) 3.535 .
C(25) H(13) 3.228(5) .
C(25) H(23) 3.379(6) 3_646
C(25) H(24) 3.088(6) .
C(25) H(25) 3.207(5) .
C(25) H(27) 3.315(5) 3_646
C(25) H(32) 2.780(6) .
C(26) H(9) 3.170(6) 2_457
C(26) H(18) 3.241(6) 1_455
C(26) H(20) 3.467(6) .
C(26) H(24) 3.200(6) 3_646
C(26) H(34) 3.564(7) .
C(26) H(35) 3.527(6) 3_646
H(1) Ir(1) 2.592(2) .
H(1) F(4) 2.946(4) .
H(1) F(5) 2.267(4) 2_567
H(1) N(2) 3.486(3) .
H(1) N(3) 3.549(4) .
H(1) C(1) 1.999(4) .
H(1) C(2) 2.754(4) .
H(1) C(6) 3.240(4) .
H(1) C(16) 3.326(4) .
H(1) C(17) 2.936(4) .
H(1) C(22) 2.783(5) .
H(1) H(2) 1.551(3) .
H(1) H(3) 2.204(4) .
H(1) H(4) 2.602(4) .
H(1) H(5) 3.084(4) .
H(1) H(12) 3.544(4) .
H(1) H(23) 3.380(4) .
H(1) H(25) 3.598(4) .
H(1) H(26) 3.160(5) .
H(1) H(27) 3.541(5) .
H(1) H(28) 2.051(5) .
H(2) Ir(1) 2.594(2) .
H(2) Sb(2) 3.308(2) .
H(2) F(1) 3.548(4) .
H(2) F(4) 2.415(4) .
H(2) F(6) 2.334(3) .
H(2) N(2) 3.168(3) .
H(2) N(3) 2.526(4) .
H(2) C(1) 1.986(4) .
H(2) C(2) 2.537(4) .
H(2) C(6) 2.712(4) .
H(2) C(15) 3.047(4) .
H(2) H(1) 1.551(3) .
H(2) H(3) 2.736(4) .
H(2) H(4) 2.750(4) .
H(2) H(5) 2.379(4) .
H(2) H(12) 2.590(4) .
H(2) H(28) 3.357(4) .
H(3) Ir(1) 3.218(3) .
H(3) F(1) 3.083(4) 2_567
H(3) F(5) 2.743(4) 2_567
H(3) N(1) 1.990(4) .
H(3) N(2) 2.643(4) .
H(3) C(2) 2.030(4) .
H(3) C(3) 2.678(5) .
H(3) C(4) 3.173(5) .
H(3) C(5) 2.624(4) .
H(3) C(6) 2.034(4) .
H(3) C(21) 3.525(5) .
H(3) H(1) 2.204(4) .
H(3) H(2) 2.736(4) .
H(3) H(4) 2.327(4) .
H(3) H(5) 2.783(4) .
H(3) H(6) 2.542(5) .
H(3) H(7) 3.554(5) .
H(3) H(10) 2.437(5) .
H(3) H(11) 3.494(4) .
H(3) H(12) 2.786(4) .
H(3) H(23) 3.518(5) .
H(3) H(25) 2.919(5) .
H(4) F(1) 3.216(5) 2_567
H(4) F(4) 2.644(4) 2_567
H(4) F(5) 2.990(4) 2_567
H(4) N(1) 2.654(4) .
H(4) C(1) 2.042(4) .
H(4) C(3) 2.058(5) .
H(4) C(4) 3.342(5) .
H(4) C(6) 3.317(4) .
H(4) C(22) 3.481(5) 2_567
H(4) H(1) 2.602(4) .
H(4) H(2) 2.750(4) .
H(4) H(3) 2.327(4) .
H(4) H(5) 1.551(5) .
H(4) H(6) 2.317(5) .
H(4) H(7) 2.368(5) .
H(4) H(12) 3.507(4) .
H(4) H(26) 2.747(5) 2_567
H(4) H(28) 3.381(5) 2_567
H(5) Cl(2) 3.146(3) 2_557
H(5) F(6) 2.859(4) .
H(5) N(1) 2.661(4) .
H(5) C(1) 2.029(4) .
H(5) C(3) 2.045(5) .
H(5) C(4) 2.725(5) .
H(5) C(5) 3.259(5) .
H(5) C(6) 2.663(4) .
H(5) H(1) 3.084(4) .
H(5) H(2) 2.379(4) .
H(5) H(3) 2.783(4) .
H(5) H(4) 1.551(5) .
H(5) H(6) 2.796(5) .
H(5) H(7) 2.315(5) .
H(5) H(8) 3.594(5) .
H(5) H(9) 2.598(5) .
H(5) H(12) 2.453(4) .
H(5) H(26) 3.132(5) 2_567
H(6) F(1) 2.763(4) 2_567
H(6) C(1) 2.721(5) .
H(6) C(2) 2.047(5) .
H(6) C(4) 2.056(5) .
H(6) C(5) 2.775(5) .
H(6) C(6) 3.318(5) .
H(6) C(23) 2.814(5) 1_655
H(6) H(3) 2.542(5) .
H(6) H(4) 2.317(5) .
H(6) H(5) 2.796(5) .
H(6) H(7) 1.551(5) .
H(6) H(8) 2.311(5) .
H(6) H(9) 2.802(5) .
H(6) H(10) 2.639(5) .
H(6) H(29) 2.602(5) 1_655
H(6) H(30) 2.825(5) 1_655
H(6) H(31) 2.540(5) 1_655
H(7) F(3) 2.949(5) 1_655
H(7) F(5) 3.324(5) 1_655
H(7) C(1) 3.327(5) .
H(7) C(2) 2.059(5) .
H(7) C(4) 2.074(5) .
H(7) C(5) 3.371(5) .
H(7) C(22) 3.373(5) 2_567
H(7) H(3) 3.554(5) .
H(7) H(4) 2.368(5) .
H(7) H(5) 2.315(5) .
H(7) H(6) 1.551(5) .
H(7) H(8) 2.382(5) .
H(7) H(9) 2.320(5) .
H(7) H(26) 3.196(5) 2_567
H(7) H(27) 3.539(5) 2_567
H(7) H(28) 2.873(5) 2_567
H(7) H(31) 3.515(5) 1_655
H(8) F(3) 3.269(5) 1_655
H(8) C(2) 3.335(5) .
H(8) C(3) 2.058(5) .
H(8) C(5) 2.051(5) .
H(8) C(6) 3.324(5) .
H(8) C(23) 3.494(6) 1_655
H(8) H(5) 3.594(5) .
H(8) H(6) 2.311(5) .
H(8) H(7) 2.382(5) .
H(8) H(9) 1.551(5) .
H(8) H(10) 2.325(5) .
H(8) H(11) 2.359(5) .
H(8) H(12) 3.532(5) .
H(8) H(20) 3.454(6) 2_557
H(8) H(21) 3.497(6) 1_655
H(8) H(22) 3.471(5) 2_557
H(8) H(29) 2.873(6) 1_655
H(8) H(31) 3.241(6) 1_655
H(9) Cl(1) 3.471(4) 2_557
H(9) C(1) 3.253(5) .
H(9) C(2) 2.737(5) .
H(9) C(3) 2.052(5) .
H(9) C(5) 2.047(5) .
H(9) C(6) 2.696(5) .
H(9) C(14) 3.316(5) 2_557
H(9) C(26) 3.170(6) 2_557
H(9) H(5) 2.598(5) .
H(9) H(6) 2.802(5) .
H(9) H(7) 2.320(5) .
H(9) H(8) 1.551(5) .
H(9) H(10) 2.802(5) .
H(9) H(11) 2.327(5) .
H(9) H(12) 2.500(5) .
H(9) H(20) 2.557(5) 2_557
H(9) H(22) 3.254(5) 2_557
H(9) H(39) 2.541 2_557
H(10) S(3) 3.570(3) .
H(10) N(2) 2.748(4) .
H(10) C(1) 2.650(5) .
H(10) C(2) 3.250(5) .
H(10) C(3) 2.759(5) .
H(10) C(4) 2.053(5) .
H(10) C(6) 2.051(5) .
H(10) C(7) 3.316(5) .
H(10) C(8) 3.111(5) .
H(10) C(23) 3.398(6) 1_655
H(10) H(3) 2.437(5) .
H(10) H(6) 2.639(5) .
H(10) H(8) 2.325(5) .
H(10) H(9) 2.802(5) .
H(10) H(11) 1.551(5) .
H(10) H(12) 2.801(5) .
H(10) H(13) 2.986(5) .
H(10) H(17) 3.518(6) 3_756
H(10) H(29) 2.534(5) 1_655
H(10) H(30) 3.589(6) 1_655
H(11) S(3) 2.918(3) .
H(11) O(1) 2.953(4) .
H(11) N(2) 2.754(4) .
H(11) C(1) 3.306(4) .
H(11) C(3) 3.373(5) .
H(11) C(4) 2.064(5) .
H(11) C(6) 2.058(5) .
H(11) C(7) 2.667(5) .
H(11) C(8) 3.091(5) .
H(11) C(12) 3.157(5) .
H(11) C(14) 2.948(5) 2_557
H(11) H(3) 3.494(4) .
H(11) H(8) 2.359(5) .
H(11) H(9) 2.327(5) .
H(11) H(10) 1.551(5) .
H(11) H(12) 2.348(5) .
H(11) H(13) 3.349(5) .
H(11) H(16) 3.460(5) .
H(11) H(20) 2.581(5) 2_557
H(11) H(21) 3.098(5) 2_557
H(11) H(22) 2.693(5) 2_557
H(12) Ir(1) 3.342(3) .
H(12) S(3) 2.726(3) .
H(12) O(1) 2.531(4) .
H(12) N(1) 2.645(4) .
H(12) N(2) 2.019(4) .
H(12) N(3) 2.970(4) .
H(12) C(1) 2.033(4) .
H(12) C(2) 2.639(4) .
H(12) C(3) 3.208(5) .
H(12) C(4) 2.657(5) .
H(12) C(5) 2.046(5) .
H(12) C(15) 3.163(5) .
H(12) H(1) 3.544(4) .
H(12) H(2) 2.590(4) .
H(12) H(3) 2.786(4) .
H(12) H(4) 3.507(4) .
H(12) H(5) 2.453(4) .
H(12) H(8) 3.532(5) .
H(12) H(9) 2.500(5) .
H(12) H(10) 2.801(5) .
H(12) H(11) 2.348(5) .
H(12) H(20) 3.074(5) 2_557
H(12) H(22) 3.470(5) .
H(13) S(3) 2.854(3) .
H(13) O(2) 3.323(4) .
H(13) N(2) 2.729(4) .
H(13) C(5) 3.449(5) .
H(13) C(6) 3.594(4) .
H(13) C(7) 2.026(5) .
H(13) C(9) 2.044(5) .
H(13) C(10) 3.271(5) .
H(13) C(12) 3.260(5) .
H(13) C(25) 3.228(5) .
H(13) H(10) 2.986(5) .
H(13) H(11) 3.349(5) .
H(13) H(14) 2.342(5) .
H(13) H(18) 3.548(6) 3_756
H(13) H(25) 3.356(5) .
H(13) H(27) 3.367(5) 3_646
H(13) H(35) 2.877(5) .
H(13) H(37) 2.763(5) .
H(14) F(2) 3.239(5) 4_664
H(14) C(7) 3.252(5) .
H(14) C(8) 2.033(5) .
H(14) C(10) 2.031(5) .
H(14) C(11) 3.244(5) .
H(14) C(13) 2.677(6) .
H(14) C(24) 3.379(6) 1_655
H(14) H(13) 2.342(5) .
H(14) H(17) 3.006(6) .
H(14) H(18) 3.519(6) .
H(14) H(19) 2.472(6) .
H(14) H(27) 3.508(6) 3_646
H(14) H(30) 3.517(6) 3_646
H(14) H(32) 3.367(6) 1_655
H(14) H(33) 2.691(6) 1_655
H(15) F(2) 2.665(5) 2_557
H(15) F(6) 3.472(4) 2_557
H(15) C(7) 3.246(5) .
H(15) C(9) 3.239(5) .
H(15) C(10) 2.028(5) .
H(15) C(12) 2.021(5) .
H(15) C(13) 2.667(6) .
H(15) C(19) 3.503(5) 3_646
H(15) C(24) 3.482(5) 3_646
H(15) H(16) 2.329(5) .
H(15) H(17) 3.034(5) .
H(15) H(18) 2.445(6) .
H(15) H(19) 3.493(6) .
H(15) H(33) 2.878(5) 3_646
H(15) H(36) 3.523(5) 3_646
H(16) S(3) 2.832(4) .
H(16) F(2) 3.358(5) 2_557
H(16) F(3) 2.753(5) 2_557
H(16) O(1) 2.567(4) .
H(16) O(2) 3.533(4) .
H(16) C(7) 2.043(5) .
H(16) C(8) 3.262(5) .
H(16) C(10) 3.275(5) .
H(16) C(11) 2.035(5) .
H(16) C(14) 3.182(5) 2_557
H(16) H(11) 3.460(5) .
H(16) H(15) 2.329(5) .
H(16) H(20) 3.587(5) 2_557
H(16) H(21) 2.368(5) 2_557
H(16) H(22) 3.261(6) 2_557
H(16) H(36) 3.078(5) 3_646
H(17) F(1) 3.163(5) 4_664
H(17) C(9) 2.946(6) .
H(17) C(10) 2.041(5) .
H(17) C(11) 2.968(5) .
H(17) C(18) 3.296(5) 3_646
H(17) C(23) 2.780(6) 3_646
H(17) H(10) 3.518(6) 3_746
H(17) H(14) 3.006(6) .
H(17) H(15) 3.034(5) .
H(17) H(18) 1.551(6) .
H(17) H(19) 1.551(6) .
H(17) H(25) 3.179(6) 3_746
H(17) H(29) 2.675(6) 3_646
H(17) H(30) 2.218(6) 3_646
H(17) H(33) 3.170(6) 3_646
H(18) Cl(2) 2.977(4) 1_655
H(18) C(9) 3.246(6) .
H(18) C(10) 2.041(6) .
H(18) C(11) 2.607(6) .
H(18) C(21) 3.524(6) 3_746
H(18) C(26) 3.241(6) 1_655
H(18) H(13) 3.548(6) 3_746
H(18) H(14) 3.519(6) .
H(18) H(15) 2.445(6) .
H(18) H(17) 1.551(6) .
H(18) H(19) 1.551(7) .
H(18) H(24) 3.419(6) 3_746
H(18) H(25) 2.848(6) 3_746
H(18) H(33) 3.486(6) 3_646
H(18) H(38) 2.817 1_655
H(19) F(1) 3.413(5) 4_664
H(19) F(2) 3.105(5) 4_664
H(19) C(9) 2.611(6) .
H(19) C(10) 2.036(6) .
H(19) C(11) 3.236(6) .
H(19) C(21) 3.234(6) 3_746
H(19) C(24) 3.238(6) 1_655
H(19) H(14) 2.472(6) .
H(19) H(15) 3.493(6) .
H(19) H(17) 1.551(6) .
H(19) H(18) 1.551(7) .
H(19) H(23) 3.173(6) 3_746
H(19) H(24) 3.262(6) 3_746
H(19) H(25) 2.750(6) 3_746
H(19) H(30) 3.392(6) 3_646
H(19) H(32) 2.642(6) 1_655
H(19) H(33) 3.225(6) 1_655
H(19) H(34) 3.360(6) 1_655
H(19) H(38) 3.158 1_655
H(20) Cl(1) 2.788(4) .
H(20) O(1) 2.952(5) 2_457
H(20) N(3) 3.044(5) .
H(20) C(4) 3.185(5) 2_457
H(20) C(5) 3.157(5) 2_457
H(20) C(6) 3.589(5) 2_457
H(20) C(15) 1.998(5) .
H(20) C(26) 3.467(6) .
H(20) H(8) 3.454(6) 2_457
H(20) H(9) 2.557(5) 2_457
H(20) H(11) 2.581(5) 2_457
H(20) H(12) 3.074(5) 2_457
H(20) H(16) 3.587(5) 2_457
H(20) H(21) 1.551(5) .
H(20) H(22) 1.551(7) .
H(20) H(39) 3.051 .
H(21) F(3) 2.417(5) .
H(21) F(6) 3.162(5) .
H(21) O(1) 2.709(5) 2_457
H(21) N(3) 3.050(5) .
H(21) C(12) 2.946(5) 2_457
H(21) C(15) 1.989(5) .
H(21) H(8) 3.497(6) 1_455
H(21) H(11) 3.098(5) 2_457
H(21) H(16) 2.368(5) 2_457
H(21) H(20) 1.551(5) .
H(21) H(22) 1.551(7) .
H(22) Cl(1) 2.758(5) 2_557
H(22) F(6) 3.172(4) .
H(22) O(1) 3.413(5) .
H(22) N(3) 3.027(4) .
H(22) C(4) 3.592(5) 2_457
H(22) C(5) 3.483(5) 2_457
H(22) C(12) 3.463(5) 2_457
H(22) C(15) 1.993(5) .
H(22) H(8) 3.471(5) 2_457
H(22) H(9) 3.254(5) 2_457
H(22) H(11) 2.693(5) 2_457
H(22) H(12) 3.470(5) .
H(22) H(16) 3.261(6) 2_457
H(22) H(20) 1.551(7) .
H(22) H(21) 1.551(7) .
H(23) F(2) 3.445(5) 2_567
H(23) F(5) 2.763(5) 2_567
H(23) O(2) 3.274(4) 3_656
H(23) C(16) 2.012(5) .
H(23) C(17) 2.677(5) .
H(23) C(20) 3.359(5) .
H(23) C(22) 2.791(6) .
H(23) C(25) 3.379(6) 3_656
H(23) H(1) 3.380(4) .
H(23) H(3) 3.518(5) .
H(23) H(19) 3.173(6) 3_756
H(23) H(24) 1.551(5) .
H(23) H(25) 1.551(6) .
H(23) H(27) 2.643(6) .
H(23) H(28) 2.624(6) .
H(23) H(32) 3.181(6) 3_656
H(23) H(36) 3.120(6) 3_656
H(23) H(37) 2.770(5) 3_656
H(24) S(3) 3.548(4) 3_656
H(24) O(2) 2.468(4) 3_656
H(24) C(16) 2.017(5) .
H(24) C(17) 3.202(5) .
H(24) C(20) 2.837(5) .
H(24) C(25) 3.088(6) .
H(24) C(26) 3.200(6) 3_656
H(24) H(18) 3.419(6) 3_756
H(24) H(19) 3.262(6) 3_756
H(24) H(23) 1.551(5) .
H(24) H(25) 1.551(5) .
H(24) H(32) 3.294(6) 3_656
H(24) H(35) 2.514(6) .
H(24) H(36) 3.550(6) .
H(24) H(37) 3.154(6) 3_656
H(24) H(38) 2.402 3_656
H(24) H(39) 3.413 3_656
H(25) Ir(1) 3.245(4) .
H(25) F(5) 3.462(5) 2_567
H(25) N(2) 3.426(4) .
H(25) C(13) 3.094(6) 3_756
H(25) C(16) 2.004(5) .
H(25) C(17) 3.221(5) .
H(25) C(20) 2.888(5) .
H(25) C(25) 3.207(5) .
H(25) H(1) 3.598(4) .
H(25) H(3) 2.919(5) .
H(25) H(13) 3.356(5) .
H(25) H(17) 3.179(6) 3_756
H(25) H(18) 2.848(6) 3_756
H(25) H(19) 2.750(6) 3_756
H(25) H(23) 1.551(6) .
H(25) H(24) 1.551(5) .
H(25) H(35) 2.669(5) .
H(25) H(38) 3.264 3_656
H(26) F(4) 3.201(4) .
H(26) C(2) 3.286(5) 2_467
H(26) C(16) 3.383(5) .
H(26) C(17) 2.026(5) .
H(26) C(18) 2.658(5) .
H(26) C(23) 2.749(6) .
H(26) H(1) 3.160(5) .
H(26) H(4) 2.747(5) 2_467
H(26) H(5) 3.132(5) 2_467
H(26) H(7) 3.196(5) 2_467
H(26) H(27) 1.551(6) .
H(26) H(28) 1.551(6) .
H(26) H(30) 2.567(6) .
H(26) H(31) 2.617(6) .
H(27) Cl(2) 3.227(4) 1_565
H(27) F(5) 3.473(5) 2_567
H(27) C(8) 3.404(5) 3_656
H(27) C(9) 3.498(6) 3_656
H(27) C(16) 2.884(5) .
H(27) C(17) 2.028(5) .
H(27) C(18) 3.191(5) .
H(27) C(21) 3.183(6) .
H(27) C(25) 3.315(5) 3_656
H(27) H(1) 3.541(5) .
H(27) H(7) 3.539(5) 2_467
H(27) H(13) 3.367(5) 3_656
H(27) H(14) 3.508(6) 3_656
H(27) H(23) 2.643(6) .
H(27) H(26) 1.551(6) .
H(27) H(28) 1.551(6) .
H(27) H(30) 3.578(6) .
H(27) H(35) 3.161(5) 3_656
H(27) H(36) 3.300(6) 3_656
H(27) H(37) 2.941(5) 3_656
H(28) Ir(1) 3.267(3) .
H(28) F(4) 3.470(5) .
H(28) F(5) 2.372(5) 2_567
H(28) N(1) 2.837(5) .
H(28) C(16) 2.860(5) .
H(28) C(17) 2.012(5) .
H(28) C(18) 3.192(5) .
H(28) C(21) 3.175(6) .
H(28) H(1) 2.051(5) .
H(28) H(2) 3.357(4) .
H(28) H(4) 3.381(5) 2_467
H(28) H(7) 2.873(5) 2_467
H(28) H(23) 2.624(6) .
H(28) H(26) 1.551(6) .
H(28) H(27) 1.551(6) .
H(28) H(31) 3.590(6) .
H(29) F(1) 3.563(6) 2_467
H(29) N(3) 3.516(5) .
H(29) C(3) 3.323(5) 1_455
H(29) C(4) 3.257(5) 1_455
H(29) C(5) 3.264(6) 1_455
H(29) C(13) 3.589(6) 3_656
H(29) C(17) 3.347(5) .
H(29) C(18) 2.004(5) .
H(29) C(19) 2.683(5) .
H(29) C(24) 2.787(6) .
H(29) H(6) 2.602(5) 1_455
H(29) H(8) 2.873(6) 1_455
H(29) H(10) 2.534(5) 1_455
H(29) H(17) 2.675(6) 3_656
H(29) H(30) 1.551(8) .
H(29) H(31) 1.551(6) .
H(29) H(33) 2.666(6) .
H(29) H(34) 2.582(6) .
H(30) F(1) 2.463(5) 2_467
H(30) C(10) 3.362(5) 3_656
H(30) C(13) 3.034(6) 3_656
H(30) C(17) 2.850(5) .
H(30) C(18) 2.007(5) .
H(30) C(19) 3.217(6) .
H(30) C(22) 3.123(6) .
H(30) H(6) 2.825(5) 1_455
H(30) H(10) 3.589(6) 1_455
H(30) H(14) 3.517(6) 3_656
H(30) H(17) 2.218(6) 3_656
H(30) H(19) 3.392(6) 3_656
H(30) H(26) 2.567(6) .
H(30) H(27) 3.578(6) .
H(30) H(29) 1.551(8) .
H(30) H(31) 1.551(6) .
H(31) Ir(1) 3.207(4) .
H(31) F(1) 3.353(6) 2_467
H(31) F(4) 2.480(4) .
H(31) N(3) 3.147(5) .
H(31) C(3) 3.320(5) 1_455
H(31) C(17) 2.847(5) .
H(31) C(18) 2.008(5) .
H(31) C(19) 3.224(5) .
H(31) C(22) 3.155(6) .
H(31) H(6) 2.540(5) 1_455
H(31) H(7) 3.515(5) 1_455
H(31) H(8) 3.241(6) 1_455
H(31) H(26) 2.617(6) .
H(31) H(28) 3.590(6) .
H(31) H(29) 1.551(6) .
H(31) H(30) 1.551(6) .
H(32) F(2) 2.832(5) 4_564
H(32) O(2) 2.821(5) .
H(32) C(13) 3.499(6) 1_455
H(32) C(18) 3.390(5) .
H(32) C(19) 2.033(5) .
H(32) C(20) 2.682(5) .
H(32) C(25) 2.780(6) .
H(32) H(14) 3.367(6) 1_455
H(32) H(19) 2.642(6) 1_455
H(32) H(23) 3.181(6) 3_646
H(32) H(24) 3.294(6) 3_646
H(32) H(33) 1.551(6) .
H(32) H(34) 1.551(6) .
H(32) H(36) 2.612(5) .
H(32) H(37) 2.630(6) .
H(32) H(38) 3.150 .
H(33) F(2) 3.124(5) 4_564
H(33) C(9) 3.137(6) 1_455
H(33) C(11) 3.439(5) 3_656
H(33) C(18) 2.863(5) .
H(33) C(19) 2.021(5) .
H(33) C(20) 3.162(5) .
H(33) C(23) 3.191(6) .
H(33) H(14) 2.691(6) 1_455
H(33) H(15) 2.878(5) 3_656
H(33) H(17) 3.170(6) 3_656
H(33) H(18) 3.486(6) 3_656
H(33) H(19) 3.225(6) 1_455
H(33) H(29) 2.666(6) .
H(33) H(32) 1.551(6) .
H(33) H(34) 1.551(6) .
H(33) H(36) 3.501(6) .
H(34) Ir(1) 3.319(4) .
H(34) Cl(1) 3.154(4) .
H(34) O(2) 3.089(5) .
H(34) N(3) 3.136(5) .
H(34) C(18) 2.863(5) .
H(34) C(19) 2.020(5) .
H(34) C(20) 3.209(5) .
H(34) C(23) 3.152(6) .
H(34) C(26) 3.564(7) .
H(34) H(19) 3.360(6) 1_455
H(34) H(29) 2.582(6) .
H(34) H(32) 1.551(6) .
H(34) H(33) 1.551(6) .
H(34) H(38) 3.025 .
H(35) Cl(2) 2.931(4) 3_656
H(35) C(16) 2.649(5) .
H(35) C(19) 3.339(5) .
H(35) C(20) 2.025(5) .
H(35) C(21) 2.747(5) .
H(35) C(26) 3.527(6) 3_656
H(35) H(13) 2.877(5) .
H(35) H(24) 2.514(6) .
H(35) H(25) 2.669(5) .
H(35) H(27) 3.161(5) 3_646
H(35) H(36) 1.551(5) .
H(35) H(37) 1.551(5) .
H(35) H(38) 3.320 3_656
H(35) H(39) 3.598 3_656
H(36) F(2) 2.702(5) 4_564
H(36) F(3) 3.409(5) 4_564
H(36) C(12) 3.524(5) 3_656
H(36) C(16) 3.199(5) .
H(36) C(19) 2.825(5) .
H(36) C(20) 2.027(4) .
H(36) C(24) 3.120(5) .
H(36) H(15) 3.523(5) 3_656
H(36) H(16) 3.078(5) 3_656
H(36) H(23) 3.120(6) 3_646
H(36) H(24) 3.550(6) .
H(36) H(27) 3.300(6) 3_646
H(36) H(32) 2.612(5) .
H(36) H(33) 3.501(6) .
H(36) H(35) 1.551(5) .
H(36) H(37) 1.551(5) .
H(37) Ir(1) 3.368(3) .
H(37) S(3) 3.113(3) .
H(37) O(2) 2.278(4) .
H(37) N(2) 3.241(4) .
H(37) C(7) 3.444(5) .
H(37) C(8) 3.254(5) .
H(37) C(16) 3.190(5) .
H(37) C(19) 2.859(5) .
H(37) C(20) 2.024(5) .
H(37) C(21) 3.376(6) 3_646
H(37) C(24) 3.180(6) .
H(37) H(13) 2.763(5) .
H(37) H(23) 2.770(5) 3_646
H(37) H(24) 3.154(6) 3_646
H(37) H(27) 2.941(5) 3_646
H(37) H(32) 2.630(6) .
H(37) H(35) 1.551(5) .
H(37) H(36) 1.551(5) .
H(38) Cl(1) 2.251 .
H(38) Cl(2) 2.242 .
H(38) S(3) 3.547 .
H(38) O(1) 3.590 .
H(38) O(2) 2.528 .
H(38) C(13) 3.388 1_455
H(38) C(21) 3.211 3_646
H(38) C(24) 3.535 .
H(38) H(18) 2.817 1_455
H(38) H(19) 3.158 1_455
H(38) H(24) 2.402 3_646
H(38) H(25) 3.264 3_646
H(38) H(32) 3.150 .
H(38) H(34) 3.025 .
H(38) H(35) 3.320 3_646
H(38) H(39) 1.551 .
H(39) Cl(1) 2.267 .
H(39) Cl(2) 2.257 .
H(39) S(3) 3.356 .
H(39) O(1) 2.770 .
H(39) O(2) 2.966 .
H(39) C(4) 3.434 2_457
H(39) H(9) 2.541 2_457
H(39) H(20) 3.051 .
H(39) H(24) 3.413 3_646
H(39) H(35) 3.598 3_646
H(39) H(38) 1.551 .

loop_
_geom_torsion_atom_site_label_1
_geom_torsion_atom_site_label_2
_geom_torsion_atom_site_label_3
_geom_torsion_atom_site_label_4
_geom_torsion
N(1) Ir(1) N(2) S(3) 143.99(18)
N(1) Ir(1) N(2) C(6) 10.3(2)
N(2) Ir(1) N(1) C(1) 18.2(2)
N(1) Ir(1) N(3) C(15) -51.5(16)
N(3) Ir(1) N(1) C(1) 103.2(2)
N(1) Ir(1) C(16) C(17) -79.5(2)
N(1) Ir(1) C(16) C(20) 165.8(2)
N(1) Ir(1) C(16) C(21) 42.2(3)
C(16) Ir(1) N(1) C(1) -88.3(2)
N(1) Ir(1) C(17) C(16) 108.4(2)
N(1) Ir(1) C(17) C(18) -131.8(2)
N(1) Ir(1) C(17) C(22) -11.9(3)
C(17) Ir(1) N(1) C(1) -127.4(2)
N(1) Ir(1) C(18) C(17) 58.6(2)
N(1) Ir(1) C(18) C(19) 175.27(18)
N(1) Ir(1) C(18) C(23) -62.7(3)
C(18) Ir(1) N(1) C(1) -159.9(2)
N(1) Ir(1) C(19) C(18) -11.4(4)
N(1) Ir(1) C(19) C(20) 106.7(3)
N(1) Ir(1) C(19) C(24) -130.8(3)
C(19) Ir(1) N(1) C(1) -151.6(3)
N(1) Ir(1) C(20) C(16) -23.1(3)
N(1) Ir(1) C(20) C(19) -144.6(2)
N(1) Ir(1) C(20) C(25) 94.5(3)
C(20) Ir(1) N(1) C(1) -73.5(2)
N(2) Ir(1) N(3) C(15) 27.6(16)
N(3) Ir(1) N(2) S(3) 59.19(16)
N(3) Ir(1) N(2) C(6) -74.5(2)
N(2) Ir(1) C(16) C(17) -162.59(19)
N(2) Ir(1) C(16) C(20) 82.7(2)
N(2) Ir(1) C(16) C(21) -40.9(3)
C(16) Ir(1) N(2) S(3) -112.62(17)
C(16) Ir(1) N(2) C(6) 113.7(2)
N(2) Ir(1) C(17) C(16) 30.1(3)
N(2) Ir(1) C(17) C(18) 149.9(2)
N(2) Ir(1) C(17) C(22) -90.1(3)
C(17) Ir(1) N(2) S(3) -132.4(2)
C(17) Ir(1) N(2) C(6) 94.0(2)
N(2) Ir(1) C(18) C(17) -115.6(3)
N(2) Ir(1) C(18) C(19) 1.1(5)
N(2) Ir(1) C(18) C(23) 123.1(4)
C(18) Ir(1) N(2) S(3) -41.1(4)
C(18) Ir(1) N(2) C(6) -174.8(3)
N(2) Ir(1) C(19) C(18) -179.61(18)
N(2) Ir(1) C(19) C(20) -61.5(2)
N(2) Ir(1) C(19) C(24) 61.0(3)
C(19) Ir(1) N(2) S(3) -40.3(2)
C(19) Ir(1) N(2) C(6) -174.0(2)
N(2) Ir(1) C(20) C(16) -107.5(2)
N(2) Ir(1) C(20) C(19) 131.0(2)
N(2) Ir(1) C(20) C(25) 10.1(3)
C(20) Ir(1) N(2) S(3) -73.42(18)
C(20) Ir(1) N(2) C(6) 152.9(2)
N(3) Ir(1) C(16) C(17) 50.7(5)
N(3) Ir(1) C(16) C(20) -64.0(5)
N(3) Ir(1) C(16) C(21) 172.3(3)
C(16) Ir(1) N(3) C(15) 176.1(15)
N(3) Ir(1) C(17) C(16) -164.95(18)
N(3) Ir(1) C(17) C(18) -45.1(2)
N(3) Ir(1) C(17) C(22) 74.8(3)
C(17) Ir(1) N(3) C(15) -143.9(16)
N(3) Ir(1) C(18) C(17) 146.5(2)
N(3) Ir(1) C(18) C(19) -96.8(2)
N(3) Ir(1) C(18) C(23) 25.3(3)
C(18) Ir(1) N(3) C(15) -170.6(16)
N(3) Ir(1) C(19) C(18) 90.6(2)
N(3) Ir(1) C(19) C(20) -151.3(2)
N(3) Ir(1) C(19) C(24) -28.8(3)
C(19) Ir(1) N(3) C(15) 149.4(16)
N(3) Ir(1) C(20) C(16) 161.50(19)
N(3) Ir(1) C(20) C(19) 40.0(2)
N(3) Ir(1) C(20) C(25) -80.9(3)
C(20) Ir(1) N(3) C(15) 125.7(16)
C(16) Ir(1) C(17) C(18) 119.8(2)
C(16) Ir(1) C(17) C(22) -120.2(4)
C(17) Ir(1) C(16) C(20) -114.7(3)
C(17) Ir(1) C(16) C(21) 121.7(4)
C(16) Ir(1) C(18) C(17) -37.2(2)
C(16) Ir(1) C(18) C(19) 79.5(2)
C(16) Ir(1) C(18) C(23) -158.4(4)
C(18) Ir(1) C(16) C(17) 36.4(2)
C(18) Ir(1) C(16) C(20) -78.3(2)
C(18) Ir(1) C(16) C(21) 158.1(3)
C(16) Ir(1) C(19) C(18) -82.1(2)
C(16) Ir(1) C(19) C(20) 36.0(2)
C(16) Ir(1) C(19) C(24) 158.6(3)
C(19) Ir(1) C(16) C(17) 79.7(2)
C(19) Ir(1) C(16) C(20) -35.0(2)
C(19) Ir(1) C(16) C(21) -158.6(3)
C(16) Ir(1) C(20) C(19) -121.5(3)
C(16) Ir(1) C(20) C(25) 117.6(4)
C(20) Ir(1) C(16) C(17) 114.7(3)
C(20) Ir(1) C(16) C(21) -123.6(4)
C(17) Ir(1) C(18) C(19) 116.7(2)
C(17) Ir(1) C(18) C(23) -121.3(4)
C(18) Ir(1) C(17) C(16) -119.8(2)
C(18) Ir(1) C(17) C(22) 120.0(4)
C(17) Ir(1) C(19) C(18) -38.2(2)
C(17) Ir(1) C(19) C(20) 79.9(2)
C(17) Ir(1) C(19) C(24) -157.5(3)
C(19) Ir(1) C(17) C(16) -81.1(2)
C(19) Ir(1) C(17) C(18) 38.8(2)
C(19) Ir(1) C(17) C(22) 158.7(3)
C(17) Ir(1) C(20) C(16) 40.0(2)
C(17) Ir(1) C(20) C(19) -81.5(2)
C(17) Ir(1) C(20) C(25) 157.6(3)
C(20) Ir(1) C(17) C(16) -39.2(2)
C(20) Ir(1) C(17) C(18) 80.6(2)
C(20) Ir(1) C(17) C(22) -159.4(3)
C(18) Ir(1) C(19) C(20) 118.1(3)
C(18) Ir(1) C(19) C(24) -119.4(4)
C(19) Ir(1) C(18) C(17) -116.7(2)
C(19) Ir(1) C(18) C(23) 122.1(4)
C(18) Ir(1) C(20) C(16) 83.2(2)
C(18) Ir(1) C(20) C(19) -38.3(2)
C(18) Ir(1) C(20) C(25) -159.2(3)
C(20) Ir(1) C(18) C(17) -80.0(2)
C(20) Ir(1) C(18) C(19) 36.7(2)
C(20) Ir(1) C(18) C(23) 158.7(4)
C(19) Ir(1) C(20) C(16) 121.5(3)
C(19) Ir(1) C(20) C(25) -120.9(4)
C(20) Ir(1) C(19) C(18) -118.1(3)
C(20) Ir(1) C(19) C(24) 122.5(4)
O(1) S(3) N(2) Ir(1) -101.88(18)
O(1) S(3) N(2) C(6) 31.1(2)
O(1) S(3) C(7) C(8) -154.8(3)
O(1) S(3) C(7) C(12) 25.7(3)
O(2) S(3) N(2) Ir(1) 28.1(2)
O(2) S(3) N(2) C(6) 161.0(2)
O(2) S(3) C(7) C(8) 81.5(3)
O(2) S(3) C(7) C(12) -98.0(3)
N(2) S(3) C(7) C(8) -33.9(3)
N(2) S(3) C(7) C(12) 146.6(2)
C(7) S(3) N(2) Ir(1) 142.11(16)
C(7) S(3) N(2) C(6) -84.9(2)
Ir(1) N(1) C(1) C(2) -165.5(2)
Ir(1) N(1) C(1) C(6) -43.2(2)
Ir(1) N(2) C(6) C(1) -35.5(2)
Ir(1) N(2) C(6) C(5) -156.3(2)
S(3) N(2) C(6) C(1) -170.2(2)
S(3) N(2) C(6) C(5) 69.0(3)
Ir(1) N(3) C(15) C(14) -29(9)
N(1) C(1) C(2) C(3) -179.5(2)
N(1) C(1) C(6) N(2) 50.6(3)
N(1) C(1) C(6) C(5) 175.1(2)
C(2) C(1) C(6) N(2) 173.5(2)
C(2) C(1) C(6) C(5) -62.0(3)
C(6) C(1) C(2) C(3) 59.6(3)
C(1) C(2) C(3) C(4) -53.9(3)
C(2) C(3) C(4) C(5) 53.1(4)
C(3) C(4) C(5) C(6) -56.4(4)
C(4) C(5) C(6) N(2) 179.3(2)
C(4) C(5) C(6) C(1) 59.5(3)
S(3) C(7) C(8) C(9) 179.0(2)
S(3) C(7) C(12) C(11) -178.9(2)
C(8) C(7) C(12) C(11) 1.6(5)
C(12) C(7) C(8) C(9) -1.5(5)
C(7) C(8) C(9) C(10) -0.8(5)
C(8) C(9) C(10) C(11) 2.9(5)
C(8) C(9) C(10) C(13) -174.6(3)
C(9) C(10) C(11) C(12) -2.8(5)
C(13) C(10) C(11) C(12) 174.7(3)
C(10) C(11) C(12) C(7) 0.5(5)
Ir(1) C(16) C(17) C(18) -59.9(2)
Ir(1) C(16) C(17) C(22) 121.0(3)
Ir(1) C(16) C(20) C(19) 58.6(2)
Ir(1) C(16) C(20) C(25) -123.7(3)
C(17) C(16) C(20) Ir(1) -63.7(2)
C(17) C(16) C(20) C(19) -5.1(3)
C(17) C(16) C(20) C(25) 172.5(3)
C(20) C(16) C(17) Ir(1) 64.9(2)
C(20) C(16) C(17) C(18) 4.9(3)
C(20) C(16) C(17) C(22) -174.1(3)
C(21) C(16) C(17) Ir(1) -122.8(3)
C(21) C(16) C(17) C(18) 177.3(3)
C(21) C(16) C(17) C(22) -1.7(6)
C(21) C(16) C(20) Ir(1) 124.0(3)
C(21) C(16) C(20) C(19) -177.3(3)
C(21) C(16) C(20) C(25) 0.3(5)
Ir(1) C(17) C(18) C(19) -61.9(2)
Ir(1) C(17) C(18) C(23) 118.3(3)
C(16) C(17) C(18) Ir(1) 58.9(2)
C(16) C(17) C(18) C(19) -3.0(4)
C(16) C(17) C(18) C(23) 177.3(3)
C(22) C(17) C(18) Ir(1) -122.0(3)
C(22) C(17) C(18) C(19) 176.0(3)
C(22) C(17) C(18) C(23) -3.7(6)
Ir(1) C(18) C(19) C(20) -61.7(2)
Ir(1) C(18) C(19) C(24) 122.6(3)
C(17) C(18) C(19) Ir(1) 61.6(2)
C(17) C(18) C(19) C(20) -0.2(3)
C(17) C(18) C(19) C(24) -175.8(3)
C(23) C(18) C(19) Ir(1) -118.7(3)
C(23) C(18) C(19) C(20) 179.6(3)
C(23) C(18) C(19) C(24) 4.0(6)
Ir(1) C(19) C(20) C(16) -57.2(2)
Ir(1) C(19) C(20) C(25) 125.2(3)
C(18) C(19) C(20) Ir(1) 60.5(2)
C(18) C(19) C(20) C(16) 3.3(4)
C(18) C(19) C(20) C(25) -174.3(3)
C(24) C(19) C(20) Ir(1) -124.0(3)
C(24) C(19) C(20) C(16) 178.8(3)
C(24) C(19) C(20) C(25) 1.3(5)
